data_4031623
loop_
_publ_author_name
'Drewes, D.'
'Krebs, B.'
'Limanski, E.M.'

_publ_section_title
;
 The Anderson Type Anion (TeMo6O24)6- - a Multientate Ligand for Trivalent
 Rare Earth Cations
;
_journal_name_full 'European Journal of Inorganic Chemistry'
_journal_page_first 4849
_journal_page_last 4853
_journal_volume 2004
_journal_year 2004
_chemical_formula_sum 'H44 Mo6 O46 Pr2 Te'
_chemical_name_systematic '(Pr (H2 O)7)2 (Te Mo6 O24) (H2 O)8'
_space_group_IT_number 2
_symmetry_space_group_name_Hall '-P 1'
_symmetry_space_group_name_H-M 'P -1'
_cell_angle_alpha 98.01
_cell_angle_beta 101.29
_cell_angle_gamma 114.13
_cell_formula_units_Z 1
_cell_length_a 9.569
_cell_length_b 10.23
_cell_length_c 11.572
_cell_volume 982.874
_citation_journal_id_ASTM EJICFO
_cod_data_source_file Drewes_EJICFO_2004_1648.cif
_cod_data_source_block H44Mo6O46Pr2Te1
_cod_original_cell_volume 982.8739
_cod_original_formula_sum 'H44 Mo6 O46 Pr2 Te1'
_cod_database_code 4031623

loop_
_symmetry_equiv_pos_as_xyz
x,y,z
-x,-y,-z

loop_
_atom_site_label
_atom_site_type_symbol
_atom_site_fract_x
_atom_site_fract_y
_atom_site_fract_z
_atom_site_occupancy
_atom_site_U_iso_or_equiv
O9 O-2 0.7746 -0.2113 0.693 1 0.0
O13 O-2 -0.1453 0.3557 0.413 1 0.0
O5 O-2 0.5482 -0.1239 0.7553 1 0.0
O3 O-2 0.5349 -0.0773 0.3518 1 0.0
O6 O-2 0.7494 0.2718 0.7467 1 0.0
O12 O-2 0.6057 0.1296 0.9101 1 0.0
O21 O-2 0.2188 -0.4616 -0.0189 1 0.0
O20 O-2 1.0199 0.1412 0.6429 1 0.0
O24 O-2 0.5039 -0.3891 0.8976 0.5 0.0
O10 O-2 0.457 -0.4034 0.6353 1 0.0
O17 O-2 -0.0629 0.0503 0.1304 1 0.0
O23 O-2 0.7374 -0.2274 0.1172 0.5 0.0
Te1 Te+6 0.5 0 0.5 1 0.0
O1 O-2 0.6085 0.2028 0.4943 1 0.0
O14 O-2 -0.1419 0.0655 0.3666 1 0.0
Mo1 Mo+6 0.41349 -0.32298 0.3342 1 0.0
O19 O-2 0.0583 0.3195 0.0866 1 0.0
O15 O-2 -0.2762 0.1852 0.1616 1 0.0
O11 O-2 0.8593 0.0997 0.8564 1 0.0
O4 O-2 0.5945 -0.2851 0.4596 1 0.0
Pr1 Pr+3 0.00553 0.28455 0.28754 1 0.0
O8 O-2 0.2723 -0.4899 0.3437 1 0.0
O2 O-2 0.3169 -0.0002 0.3956 1 0.0
O16 O-2 0.1427 0.3458 0.5116 1 0.0
O18 O-2 -0.0281 0.5053 0.2466 1 0.0
Mo2 Mo+6 0.58482 -0.2355 0.62533 1 0.0
O22 O-2 0.6373 -0.1642 0.9995 0.5 0.0
Mo3 Mo+6 0.67745 0.08842 0.79211 1 0.0
O7 O-2 0.4809 -0.3597 0.2136 1 0.0
O25 O-2 0.7401 -0.3252 0.1299 0.5 0.0
